data_4337658
loop_
_publ_author_name
'Nelson, Anna-Gay D'
'Rak, Zsolt'
'Albrecht-Schmitt, Thomas E'
'Becker, Udo'
'Ewing, Rodney C.'

_publ_section_title
;
 Three new silver uranyl diphosphonates: structures and properties.
;
_journal_issue 6
_journal_name_full 'Inorganic chemistry'
_journal_page_first 2787
_journal_page_last 2796
_journal_paper_doi 10.1021/ic401897n
_journal_volume 53
_journal_year 2014
_chemical_formula_moiety 'C H2 Ag2 O8 P2 U'
_chemical_formula_sum 'C H2 Ag2 O8 P2 U'
_chemical_formula_weight 657.74
_chemical_name_systematic
; 
 ? 
;
_space_group_IT_number 14
_symmetry_cell_setting monoclinic
_symmetry_space_group_name_Hall '-P 2yn'
_symmetry_space_group_name_H-M 'P 1 21/n 1'
_atom_sites_solution_hydrogens geom
_atom_sites_solution_primary direct
_atom_sites_solution_secondary difmap
_audit_creation_method SHELXL-97
_cell_angle_alpha 90.00
_cell_angle_beta 96.2600(10)
_cell_angle_gamma 90.00
_cell_formula_units_Z 4
_cell_length_a 7.9919(4)
_cell_length_b 12.5811(6)
_cell_length_c 8.1506(4)
_cell_measurement_reflns_used 1950
_cell_measurement_temperature 193(2)
_cell_measurement_theta_max 28.30
_cell_measurement_theta_min 2.99
_cell_volume 814.63(7)
_computing_cell_refinement 'SMART, SAINT'
_computing_data_collection SMART
_computing_data_reduction SAINT
_computing_molecular_graphics 'SHELXP-97 (Sheldrick, 1997)'
_computing_publication_material 'SHELXL-CIF (Sheldrick, 2000)'
_computing_structure_refinement 'SHELXL-97 (Sheldrick, 1997)'
_computing_structure_solution 'SHELXS-97 (Sheldrick, 1990)'
_diffrn_ambient_temperature 193(2)
_diffrn_measured_fraction_theta_full 0.998
_diffrn_measured_fraction_theta_max 0.998
_diffrn_measurement_device_type 'Bruker APEX'
_diffrn_measurement_method '0.3 wide /w exposure'
_diffrn_radiation_monochromator graphite
_diffrn_radiation_source 'fine-focus sealed tube'
_diffrn_radiation_type MoK\a
_diffrn_radiation_wavelength 0.71073
_diffrn_reflns_av_R_equivalents 0.0361
_diffrn_reflns_av_sigmaI/netI 0.0330
_diffrn_reflns_limit_h_max 10
_diffrn_reflns_limit_h_min -10
_diffrn_reflns_limit_k_max 16
_diffrn_reflns_limit_k_min -16
_diffrn_reflns_limit_l_max 10
_diffrn_reflns_limit_l_min -10
_diffrn_reflns_number 7993
_diffrn_reflns_theta_full 28.30
_diffrn_reflns_theta_max 28.30
_diffrn_reflns_theta_min 2.99
_diffrn_standards_interval_count na
_diffrn_standards_interval_time na
_diffrn_standards_number na
_exptl_absorpt_coefficient_mu 24.999
_exptl_absorpt_correction_T_max 0.563
_exptl_absorpt_correction_T_min 0.306
_exptl_absorpt_correction_type numerical
_exptl_absorpt_process_details SHELXPREP
_exptl_crystal_colour yellow
_exptl_crystal_density_diffrn 5.363
_exptl_crystal_density_meas ?
_exptl_crystal_density_method 'not measured'
_exptl_crystal_description blocks
_exptl_crystal_F_000 1152
_exptl_crystal_size_max 0.049
_exptl_crystal_size_mid 0.046
_exptl_crystal_size_min 0.023
_refine_diff_density_max 1.406
_refine_diff_density_min -1.472
_refine_diff_density_rms 0.244
_refine_ls_extinction_coef 0.00262(14)
_refine_ls_extinction_expression Fc^*^=kFc[1+0.001xFc^2^\l^3^/sin(2\q)]^-1/4^
_refine_ls_extinction_method SHELXL
_refine_ls_goodness_of_fit_ref 1.059
_refine_ls_hydrogen_treatment constr
_refine_ls_matrix_type full
_refine_ls_number_parameters 128
_refine_ls_number_reflns 2015
_refine_ls_number_restraints 0
_refine_ls_restrained_S_all 1.059
_refine_ls_R_factor_all 0.0229
_refine_ls_R_factor_gt 0.0219
_refine_ls_shift/su_max 0.001
_refine_ls_shift/su_mean 0.000
_refine_ls_structure_factor_coef Fsqd
_refine_ls_weighting_details 'calc w=1/[\s^2^(Fo^2^)+(0.0187P)^2^+3.2783P] where P=(Fo^2^+2Fc^2^)/3'
_refine_ls_weighting_scheme calc
_refine_ls_wR_factor_gt 0.0522
_refine_ls_wR_factor_ref 0.0527
_reflns_number_gt 1950
_reflns_number_total 2015
_reflns_threshold_expression >2sigma(I)
_cod_data_source_file ic401897n_si_001.cif
_cod_data_source_block Compound_Ag-3
_cod_depositor_comments
;
The following automatic conversions were performed:

'_symmetry_cell_setting' value 'Monoclinic' changed to 'monoclinic'
according to
/usr/data/users/saulius/crontab/automatic-downloads/current/ACS/lib/dictionaries/cif_core.dic
dictionary named 'cif_core.dic' version 2.4.2 from 2011-04-26.

Automatic conversion script
Id: cif_fix_values 2281 2013-09-26 08:29:07Z andrius 

The following automatic conversions were performed:

'_exptl_crystal_density_meas' value 'nm' was changed to '?' - the
value is perceived as not measured.

Automatic conversion script
Id: cif_fix_values 3008 2015-01-20 13:52:24Z robertas 
;
_cod_original_sg_symbol_H-M 'P 21/n'
_cod_database_code 4337658

loop_
_symmetry_equiv_pos_as_xyz
'x, y, z'
'-x+1/2, y+1/2, -z+1/2'
'-x, -y, -z'
'x-1/2, -y-1/2, z-1/2'

loop_
_atom_site_label
_atom_site_type_symbol
_atom_site_fract_x
_atom_site_fract_y
_atom_site_fract_z
_atom_site_U_iso_or_equiv
_atom_site_adp_type
_atom_site_occupancy
_atom_site_symmetry_multiplicity
_atom_site_calc_flag
_atom_site_refinement_flags
U1 U 0.190911(19) -0.333867(13) 0.390133(19) 0.01055(8) Uani 1 1 d .
Ag2 Ag 0.33404(6) -0.06618(3) 0.50330(5) 0.02848(12) Uani 1 1 d .
Ag1 Ag 0.04242(6) 0.01197(4) -0.19626(6) 0.03132(13) Uani 1 1 d .
P1 P 0.33305(15) -0.12425(9) 0.10602(14) 0.0117(2) Uani 1 1 d .
O8 O 0.3593(4) -0.3137(3) 0.5491(5) 0.0181(7) Uani 1 1 d .
O7 O 0.0258(5) -0.3604(3) 0.2293(5) 0.0190(7) Uani 1 1 d .
O1 O 0.3074(5) -0.1676(3) 0.2770(5) 0.0180(8) Uani 1 1 d .
O2 O 0.5178(4) -0.1103(3) 0.0806(4) 0.0159(7) Uani 1 1 d .
C1 C 0.2487(6) -0.2259(4) -0.0345(6) 0.0136(8) Uani 1 1 d .
H1A H 0.2527 -0.2022 -0.1498 0.016 Uiso 1 1 calc R
H1B H 0.1298 -0.2402 -0.0180 0.016 Uiso 1 1 calc R
O3 O 0.2356(4) -0.0197(3) 0.0728(4) 0.0145(7) Uani 1 1 d .
P2 P 0.37200(16) -0.34521(9) 0.00350(15) 0.0125(2) Uani 1 1 d .
O6 O 0.5505(5) -0.3182(3) -0.0323(5) 0.0189(7) Uani 1 1 d .
O5 O 0.2943(5) -0.4325(3) -0.1080(5) 0.0211(8) Uani 1 1 d .
O4 O 0.3705(4) -0.3739(3) 0.1869(4) 0.0166(7) Uani 1 1 d .

loop_
_atom_site_aniso_label
_atom_site_aniso_U_11
_atom_site_aniso_U_22
_atom_site_aniso_U_33
_atom_site_aniso_U_23
_atom_site_aniso_U_13
_atom_site_aniso_U_12
U1 0.01089(11) 0.00937(11) 0.01201(11) -0.00024(5) 0.00401(7) -0.00024(5)
Ag2 0.0360(2) 0.0213(2) 0.0276(2) -0.00798(16) 0.00123(18) 0.00593(17)
Ag1 0.0344(3) 0.0364(3) 0.0244(2) -0.00454(17) 0.00912(19) -0.0191(2)
P1 0.0137(5) 0.0080(5) 0.0145(5) 0.0002(4) 0.0063(4) 0.0004(4)
O8 0.0155(16) 0.0194(17) 0.0188(17) -0.0013(14) -0.0013(14) -0.0044(14)
O7 0.0148(17) 0.0233(18) 0.0182(17) -0.0021(14) -0.0014(14) 0.0002(14)
O1 0.0266(19) 0.0135(17) 0.0158(17) 0.0024(12) 0.0111(15) -0.0009(13)
O2 0.0143(16) 0.0151(16) 0.0194(17) -0.0012(13) 0.0067(13) 0.0005(13)
C1 0.014(2) 0.0099(19) 0.018(2) -0.0009(16) 0.0045(17) -0.0033(16)
O3 0.0154(16) 0.0083(15) 0.0201(17) -0.0007(12) 0.0037(13) 0.0015(12)
P2 0.0151(6) 0.0087(5) 0.0146(6) 0.0002(4) 0.0063(5) -0.0004(4)
O6 0.0166(17) 0.0146(16) 0.028(2) 0.0018(14) 0.0148(15) 0.0005(13)
O5 0.029(2) 0.0124(16) 0.0236(18) -0.0064(14) 0.0091(16) -0.0084(14)
O4 0.0187(17) 0.0158(17) 0.0170(16) 0.0010(13) 0.0093(14) 0.0033(13)

loop_
_atom_type_symbol
_atom_type_description
_atom_type_scat_dispersion_real
_atom_type_scat_dispersion_imag
_atom_type_scat_source
C C 0.0033 0.0016 'International Tables Vol C Tables 4.2.6.8 and 6.1.1.4'
H H 0.0000 0.0000 'International Tables Vol C Tables 4.2.6.8 and 6.1.1.4'
Li Li -0.0003 0.0001 'International Tables Vol C Tables 4.2.6.8 and 6.1.1.4'
O O 0.0106 0.0060 'International Tables Vol C Tables 4.2.6.8 and 6.1.1.4'
P P 0.1023 0.0942 'International Tables Vol C Tables 4.2.6.8 and 6.1.1.4'
Ag Ag -0.8971 1.1015 'International Tables Vol C Tables 4.2.6.8 and 6.1.1.4'
U U -9.6767 9.6646 'International Tables Vol C Tables 4.2.6.8 and 6.1.1.4'

loop_
_geom_angle_atom_site_label_1
_geom_angle_atom_site_label_2
_geom_angle_atom_site_label_3
_geom_angle
_geom_angle_site_symmetry_1
_geom_angle_site_symmetry_3
O8 U1 O7 177.26(16) . .
O8 U1 O2 90.83(15) . 4_556
O7 U1 O2 89.30(15) . 4_556
O8 U1 O6 91.92(16) . 4_556
O7 U1 O6 90.74(15) . 4_556
O2 U1 O6 74.07(12) 4_556 4_556
O8 U1 O4 94.14(15) . .
O7 U1 O4 84.40(15) . .
O2 U1 O4 149.88(13) 4_556 .
O6 U1 O4 135.25(12) 4_556 .
O8 U1 O3 83.86(15) . 2_545
O7 U1 O3 93.51(15) . 2_545
O2 U1 O3 77.09(12) 4_556 2_545
O6 U1 O3 150.78(12) 4_556 2_545
O4 U1 O3 73.96(12) . 2_545
O8 U1 O1 82.38(15) . .
O7 U1 O1 99.21(15) . .
O2 U1 O1 141.13(12) 4_556 .
O6 U1 O1 68.00(13) 4_556 .
O4 U1 O1 68.98(12) . .
O3 U1 O1 139.19(12) 2_545 .
O8 U1 Ag2 59.52(12) . .
O7 U1 Ag2 122.99(13) . .
O2 U1 Ag2 107.87(9) 4_556 .
O6 U1 Ag2 47.34(9) 4_556 .
O4 U1 Ag2 100.19(9) . .
O3 U1 Ag2 142.73(8) 2_545 .
O1 U1 Ag2 37.11(8) . .
O8 U1 Ag1 40.66(12) . 2_545
O7 U1 Ag1 136.92(13) . 2_545
O2 U1 Ag1 74.10(9) 4_556 2_545
O6 U1 Ag1 120.70(10) 4_556 2_545
O4 U1 Ag1 90.68(9) . 2_545
O3 U1 Ag1 44.54(8) 2_545 2_545
O1 U1 Ag1 118.79(9) . 2_545
Ag2 U1 Ag1 100.024(12) . 2_545
O8 U1 Ag1 72.39(12) . 4_656
O7 U1 Ag1 105.15(12) . 4_656
O2 U1 Ag1 117.79(9) 4_556 4_656
O6 U1 Ag1 159.73(9) 4_556 4_656
O4 U1 Ag1 37.76(9) . 4_656
O3 U1 Ag1 42.62(8) 2_545 4_656
O1 U1 Ag1 96.57(9) . 4_656
Ag2 U1 Ag1 112.458(12) . 4_656
Ag1 U1 Ag1 54.106(13) 2_545 4_656
O5 Ag2 O1 138.91(14) 2 .
O5 Ag2 O7 106.16(14) 2 4_656
O1 Ag2 O7 113.67(13) . 4_656
O5 Ag2 Ag2 91.82(10) 2 3_656
O1 Ag2 Ag2 107.07(10) . 3_656
O7 Ag2 Ag2 75.64(9) 4_656 3_656
O5 Ag2 U1 131.37(10) 2 .
O1 Ag2 U1 42.59(9) . .
O7 Ag2 U1 89.71(9) 4_656 .
Ag2 Ag2 U1 136.81(2) 3_656 .
O5 Ag1 O4 107.27(13) 2_554 4
O5 Ag1 O3 149.16(12) 2_554 3
O4 Ag1 O3 71.98(11) 4 3
O5 Ag1 O3 107.96(12) 2_554 .
O4 Ag1 O3 120.09(12) 4 .
O3 Ag1 O3 97.92(10) 3 .
O5 Ag1 O8 84.04(13) 2_554 2
O4 Ag1 O8 161.99(12) 4 2
O3 Ag1 O8 91.07(11) 3 2
O3 Ag1 O8 67.12(11) . 2
O5 Ag1 Ag1 152.37(11) 2_554 3
O4 Ag1 Ag1 98.64(8) 4 3
O3 Ag1 Ag1 49.38(8) 3 3
O3 Ag1 Ag1 48.54(7) . 3
O8 Ag1 Ag1 73.51(8) 2 3
O5 Ag1 U1 88.82(10) 2_554 2
O4 Ag1 U1 160.03(9) 4 2
O3 Ag1 U1 100.34(8) 3 2
O3 Ag1 U1 41.33(7) . 2
O8 Ag1 U1 26.73(8) 2 2
Ag1 Ag1 U1 63.916(14) 3 2
O5 Ag1 U1 145.01(10) 2_554 4
O4 Ag1 U1 37.97(8) 4 4
O3 Ag1 U1 40.22(7) 3 4
O3 Ag1 U1 98.10(7) . 4
O8 Ag1 U1 128.45(8) 2 4
Ag1 Ag1 U1 61.979(13) 3 4
U1 Ag1 U1 125.895(13) 2 4
O2 P1 O1 113.1(2) . .
O2 P1 O3 110.95(19) . .
O1 P1 O3 110.5(2) . .
O2 P1 C1 107.3(2) . .
O1 P1 C1 104.4(2) . .
O3 P1 C1 110.4(2) . .
U1 O8 Ag1 112.61(17) . 2_545
U1 O7 Ag2 167.2(2) . 4
P1 O1 Ag2 122.53(19) . .
P1 O1 U1 136.4(2) . .
Ag2 O1 U1 100.29(13) . .
P1 O2 U1 136.1(2) . 4_655
P1 C1 P2 108.8(3) . .
P1 C1 H1A 109.9 . .
P2 C1 H1A 109.9 . .
P1 C1 H1B 109.9 . .
P2 C1 H1B 109.9 . .
H1A C1 H1B 108.3 . .
P1 O3 U1 133.8(2) . 2
P1 O3 Ag1 114.28(18) . 3
U1 O3 Ag1 97.16(11) 2 3
P1 O3 Ag1 121.87(18) . .
U1 O3 Ag1 94.12(11) 2 .
Ag1 O3 Ag1 82.08(10) 3 .
O5 P2 O6 112.2(2) . .
O5 P2 O4 111.5(2) . .
O6 P2 O4 110.2(2) . .
O5 P2 C1 108.6(2) . .
O6 P2 C1 106.7(2) . .
O4 P2 C1 107.5(2) . .
P2 O6 U1 136.1(2) . 4_655
P2 O5 Ag2 120.1(2) . 2_545
P2 O5 Ag1 114.4(2) . 2_544
Ag2 O5 Ag1 111.43(15) 2_545 2_544
P2 O4 Ag1 120.06(18) . 4_656
P2 O4 U1 134.5(2) . .
Ag1 O4 U1 104.27(13) 4_656 .

loop_
_geom_bond_atom_site_label_1
_geom_bond_atom_site_label_2
_geom_bond_distance
_geom_bond_site_symmetry_2
U1 O8 1.782(4) .
U1 O7 1.787(4) .
U1 O2 2.299(3) 4_556
U1 O6 2.339(4) 4_556
U1 O4 2.362(3) .
U1 O3 2.421(3) 2_545
U1 O1 2.506(3) .
U1 Ag2 3.6430(5) .
U1 Ag1 3.6565(5) 2_545
U1 Ag1 3.7202(5) 4_656
Ag2 O5 2.191(4) 2
Ag2 O1 2.234(4) .
Ag2 O7 2.445(4) 4_656
Ag2 Ag2 3.1374(10) 3_656
Ag1 O5 2.278(4) 2_554
Ag1 O4 2.351(4) 4
Ag1 O3 2.539(3) 3
Ag1 O3 2.572(4) .
Ag1 O8 2.581(4) 2
Ag1 Ag1 3.3555(9) 3
Ag1 U1 3.6565(5) 2
Ag1 U1 3.7202(5) 4
P1 O2 1.523(3) .
P1 O1 1.531(4) .
P1 O3 1.538(3) .
P1 C1 1.799(5) .
O8 Ag1 2.581(4) 2_545
O7 Ag2 2.445(4) 4
O2 U1 2.299(3) 4_655
C1 P2 1.803(5) .
C1 H1A 0.9900 .
C1 H1B 0.9900 .
O3 U1 2.421(3) 2
O3 Ag1 2.539(3) 3
P2 O5 1.514(4) .
P2 O6 1.525(4) .
P2 O4 1.539(4) .
O6 U1 2.339(4) 4_655
O5 Ag2 2.191(4) 2_545
O5 Ag1 2.278(4) 2_544
O4 Ag1 2.351(4) 4_656
